data_8102758
loop_
_publ_author_name
'Chen Xu'
'Ying-Fei Li'
'Hong-Mei Li'
'Zhi-Qiang Wang'
'Yu-Qing Zhang'

_publ_section_title
;
 Crystal structure of N,N'-bis(3,5-dihydroxybenzamide)-1,4-benzene,
 C20H20N2O8
;
_journal_issue 3
_journal_name_full 'Zeitschrift f\"ur Kristallographie - New Crystal Structures'
_journal_page_first 513
_journal_volume 225
_journal_year 2010
_chemical_formula_sum 'C20 H20 N2 O8'
_chemical_formula_weight 416.38
_chemical_name_systematic
;
<i>N</i>,<i>N^'^</i>-Bis(3,5-dihydroxybenzamide)-1,4-benzene, C~20~H~20~N~2~O~8~
;
_space_group_IT_number 14
_symmetry_cell_setting monoclinic
_symmetry_space_group_name_Hall '-P 2yn'
_symmetry_space_group_name_H-M 'P 1 21/n 1'
_atom_sites_solution_hydrogens geom
_atom_sites_solution_primary direct
_atom_sites_solution_secondary difmap
_audit_creation_method SHELXL-97
_cell_angle_alpha 90.00
_cell_angle_beta 98.067(4)
_cell_angle_gamma 90.00
_cell_formula_units_Z 2
_cell_length_a 5.6352(16)
_cell_length_b 10.200(3)
_cell_length_c 16.093(5)
_cell_measurement_reflns_used 914
_cell_measurement_temperature 291(2)
_cell_measurement_theta_max 22.43
_cell_measurement_theta_min 2.37
_cell_volume 915.9(5)
_computing_cell_refinement 'Bruker SMART'
_computing_data_collection 'Bruker SMART'
_computing_data_reduction 'Bruker SAINT'
_computing_molecular_graphics 'Bruker SHELXTL'
_computing_publication_material 'Bruker SHELXTL'
_computing_structure_refinement 'SHELXL-97 (Sheldrick, 1997)'
_computing_structure_solution 'SHELXS-97 (Sheldrick, 1990)'
_diffrn_ambient_temperature 291(2)
_diffrn_measured_fraction_theta_full 0.989
_diffrn_measured_fraction_theta_max 0.989
_diffrn_measurement_device_type 'CCD area detector'
_diffrn_measurement_method 'phi and omega scans'
_diffrn_radiation_monochromator graphite
_diffrn_radiation_source 'fine-focus sealed tube'
_diffrn_radiation_type MoK\a
_diffrn_radiation_wavelength 0.71073
_diffrn_reflns_av_R_equivalents 0.0423
_diffrn_reflns_av_sigmaI/netI 0.0439
_diffrn_reflns_limit_h_max 6
_diffrn_reflns_limit_h_min -6
_diffrn_reflns_limit_k_max 12
_diffrn_reflns_limit_k_min -11
_diffrn_reflns_limit_l_max 19
_diffrn_reflns_limit_l_min -19
_diffrn_reflns_number 5524
_diffrn_reflns_theta_full 25.49
_diffrn_reflns_theta_max 25.49
_diffrn_reflns_theta_min 2.56
_exptl_absorpt_coefficient_mu 0.118
_exptl_absorpt_correction_T_max 0.9894
_exptl_absorpt_correction_T_min 0.9478
_exptl_absorpt_correction_type none
_exptl_crystal_colour colourless
_exptl_crystal_density_diffrn 1.510
_exptl_crystal_density_method 'not measured'
_exptl_crystal_description block
_exptl_crystal_F_000 436
_exptl_crystal_size_max 0.46
_exptl_crystal_size_mid 0.26
_exptl_crystal_size_min 0.09
_refine_diff_density_max 0.221
_refine_diff_density_min -0.201
_refine_diff_density_rms 0.047
_refine_ls_extinction_method none
_refine_ls_goodness_of_fit_ref 1.032
_refine_ls_hydrogen_treatment constr
_refine_ls_matrix_type full
_refine_ls_number_parameters 138
_refine_ls_number_reflns 1689
_refine_ls_number_restraints 0
_refine_ls_restrained_S_all 1.032
_refine_ls_R_factor_all 0.0710
_refine_ls_R_factor_gt 0.0453
_refine_ls_shift/su_max 0.000
_refine_ls_shift/su_mean 0.000
_refine_ls_structure_factor_coef Fsqd
_refine_ls_weighting_details 'calc w=1/[\s^2^(Fo^2^)+(0.0596P)^2^+0.2527P] where P=(Fo^2^+2Fc^2^)/3'
_refine_ls_weighting_scheme calc
_refine_ls_wR_factor_gt 0.1120
_refine_ls_wR_factor_ref 0.1296
_reflns_number_gt 1163
_reflns_number_total 1689
_reflns_threshold_expression >2sigma(I)
_cod_data_source_file 1267-3053.cff
_cod_data_source_block b
_cod_depositor_comments
;
The following automatic conversions were performed:
'_symmetry_cell_setting' value 'Monoclinic' changed to 'monoclinic'
according to '/home/saulius/struct/CIF-dictionaries/cif_core.dic'
dictionary named 'cif_core.dic' version 2.4.1 from 2010-06-29.

Automatic conversion script
Id: cif_fix_enum 1555 2011-01-17 13:19:09Z saulius 
;
_cod_original_sg_symbol_H-M P2(1)/n
_cod_database_code 8102758

loop_
_symmetry_equiv_pos_as_xyz
'x, y, z'
'-x+1/2, y+1/2, -z+1/2'
'-x, -y, -z'
'x-1/2, -y-1/2, z-1/2'

loop_
_atom_site_label
_atom_site_type_symbol
_atom_site_fract_x
_atom_site_fract_y
_atom_site_fract_z
_atom_site_U_iso_or_equiv
_atom_site_adp_type
_atom_site_occupancy
_atom_site_symmetry_multiplicity
_atom_site_calc_flag
_atom_site_refinement_flags
_atom_site_disorder_assembly
_atom_site_disorder_group
O1 O -0.5000(3) 0.22816(17) 0.32923(10) 0.0438(5) Uani 1 1 d . . .
H1 H -0.5558 0.2061 0.3715 0.066 Uiso 1 1 calc R . .
O2 O 0.0247(3) -0.12383(17) 0.42127(10) 0.0497(5) Uani 1 1 d . . .
H2 H 0.1345 -0.1666 0.4064 0.075 Uiso 1 1 calc R . .
O3 O 0.1127(3) 0.22489(16) 0.12853(10) 0.0444(5) Uani 1 1 d . . .
O4 O 0.8325(3) 0.3129(2) 0.97541(11) 0.0601(6) Uani 1 1 d . . .
H1W H 0.9027 0.2809 1.0200 0.090 Uiso 1 1 d R . .
H2W H 0.6950 0.3375 0.9824 0.090 Uiso 1 1 d R . .
N1 N 0.2386(4) 0.0138(2) 0.13615(11) 0.0413(5) Uani 1 1 d . . .
H1A H 0.2327 -0.0583 0.1635 0.050 Uiso 1 1 calc R . .
C1 C -0.3105(4) 0.1485(2) 0.31901(14) 0.0345(5) Uani 1 1 d . . .
C2 C -0.2381(4) 0.0490(2) 0.37534(13) 0.0369(6) Uani 1 1 d . . .
H2A H -0.3197 0.0339 0.4208 0.044 Uiso 1 1 calc R . .
C3 C -0.0435(4) -0.0279(2) 0.36344(13) 0.0351(6) Uani 1 1 d . . .
C4 C 0.0769(4) -0.0082(2) 0.29517(13) 0.0359(6) Uani 1 1 d . . .
H4 H 0.2068 -0.0607 0.2873 0.043 Uiso 1 1 calc R . .
C5 C 0.0005(4) 0.0915(2) 0.23842(13) 0.0343(5) Uani 1 1 d . . .
C6 C -0.1924(4) 0.1709(2) 0.25063(13) 0.0353(5) Uani 1 1 d . . .
H6 H -0.2414 0.2382 0.2132 0.042 Uiso 1 1 calc R . .
C7 C 0.1218(4) 0.1165(2) 0.16355(13) 0.0352(6) Uani 1 1 d . . .
C8 C 0.2894(4) 0.0709(3) -0.00894(14) 0.0410(6) Uani 1 1 d . . .
H8 H 0.1473 0.1186 -0.0152 0.049 Uiso 1 1 calc R . .
C9 C 0.3711(4) 0.0109(2) 0.06695(13) 0.0359(6) Uani 1 1 d . . .
C10 C 0.5810(4) -0.0598(2) 0.07514(14) 0.0411(6) Uani 1 1 d . . .
H10 H 0.6360 -0.1005 0.1259 0.049 Uiso 1 1 calc R . .

loop_
_atom_site_aniso_label
_atom_site_aniso_U_11
_atom_site_aniso_U_22
_atom_site_aniso_U_33
_atom_site_aniso_U_23
_atom_site_aniso_U_13
_atom_site_aniso_U_12
O1 0.0442(10) 0.0453(11) 0.0453(10) 0.0058(8) 0.0186(8) 0.0089(8)
O2 0.0610(12) 0.0505(12) 0.0418(10) 0.0159(8) 0.0217(8) 0.0184(9)
O3 0.0599(11) 0.0370(10) 0.0404(9) 0.0045(8) 0.0216(8) 0.0003(8)
O4 0.0573(12) 0.0758(14) 0.0515(11) 0.0040(10) 0.0231(9) 0.0127(10)
N1 0.0547(13) 0.0375(12) 0.0358(11) 0.0066(9) 0.0205(9) 0.0045(10)
C1 0.0351(13) 0.0326(13) 0.0367(12) -0.0029(10) 0.0078(9) -0.0012(10)
C2 0.0409(14) 0.0393(14) 0.0337(12) 0.0008(10) 0.0163(10) 0.0000(11)
C3 0.0445(14) 0.0335(14) 0.0284(11) 0.0024(9) 0.0088(10) -0.0012(11)
C4 0.0398(13) 0.0361(14) 0.0338(12) -0.0021(10) 0.0125(10) 0.0023(10)
C5 0.0404(13) 0.0341(13) 0.0301(11) -0.0016(10) 0.0110(9) -0.0047(10)
C6 0.0434(14) 0.0333(13) 0.0305(11) 0.0021(10) 0.0096(10) 0.0011(11)
C7 0.0384(13) 0.0375(14) 0.0310(11) 0.0004(10) 0.0099(9) -0.0030(11)
C8 0.0441(14) 0.0460(15) 0.0348(12) 0.0002(11) 0.0119(10) 0.0090(12)
C9 0.0445(14) 0.0361(14) 0.0295(11) -0.0006(10) 0.0136(10) -0.0011(11)
C10 0.0527(15) 0.0438(15) 0.0280(11) 0.0044(10) 0.0101(10) 0.0052(12)

loop_
_atom_type_symbol
_atom_type_description
_atom_type_scat_dispersion_real
_atom_type_scat_dispersion_imag
_atom_type_scat_source
C C 0.0033 0.0016 'International Tables Vol C Tables 4.2.6.8 and 6.1.1.4'
H H 0.0000 0.0000 'International Tables Vol C Tables 4.2.6.8 and 6.1.1.4'
N N 0.0061 0.0033 'International Tables Vol C Tables 4.2.6.8 and 6.1.1.4'
O O 0.0106 0.0060 'International Tables Vol C Tables 4.2.6.8 and 6.1.1.4'

loop_
_geom_angle_atom_site_label_1
_geom_angle_atom_site_label_2
_geom_angle_atom_site_label_3
_geom_angle
_geom_angle_site_symmetry_1
_geom_angle_site_symmetry_3
_geom_angle_publ_flag
C1 O1 H1 109.5 . . ?
C3 O2 H2 109.5 . . ?
H1W O4 H2W 109.7 . . ?
C7 N1 C9 127.4(2) . . ?
C7 N1 H1A 116.3 . . ?
C9 N1 H1A 116.3 . . ?
O1 C1 C6 117.9(2) . . ?
O1 C1 C2 121.30(19) . . ?
C6 C1 C2 120.8(2) . . ?
C3 C2 C1 119.45(19) . . ?
C3 C2 H2A 120.3 . . ?
C1 C2 H2A 120.3 . . ?
O2 C3 C2 117.63(19) . . ?
O2 C3 C4 121.4(2) . . ?
C2 C3 C4 120.9(2) . . ?
C3 C4 C5 119.0(2) . . ?
C3 C4 H4 120.5 . . ?
C5 C4 H4 120.5 . . ?
C6 C5 C4 120.5(2) . . ?
C6 C5 C7 118.1(2) . . ?
C4 C5 C7 121.4(2) . . ?
C1 C6 C5 119.3(2) . . ?
C1 C6 H6 120.3 . . ?
C5 C6 H6 120.3 . . ?
O3 C7 N1 122.5(2) . . ?
O3 C7 C5 121.8(2) . . ?
N1 C7 C5 115.7(2) . . ?
C10 C8 C9 119.9(2) 3_655 . ?
C10 C8 H8 120.1 3_655 . ?
C9 C8 H8 120.1 . . ?
C10 C9 C8 119.4(2) . . ?
C10 C9 N1 118.3(2) . . ?
C8 C9 N1 122.2(2) . . ?
C9 C10 C8 120.7(2) . 3_655 ?
C9 C10 H10 119.6 . . ?
C8 C10 H10 119.6 3_655 . ?

loop_
_geom_bond_atom_site_label_1
_geom_bond_atom_site_label_2
_geom_bond_distance
_geom_bond_site_symmetry_2
_geom_bond_publ_flag
O1 C1 1.370(3) . ?
O1 H1 0.8200 . ?
O2 C3 1.368(3) . ?
O2 H2 0.8200 . ?
O3 C7 1.238(3) . ?
O4 H1W 0.8361 . ?
O4 H2W 0.8371 . ?
N1 C7 1.344(3) . ?
N1 C9 1.425(3) . ?
N1 H1A 0.8600 . ?
C1 C6 1.383(3) . ?
C1 C2 1.384(3) . ?
C2 C3 1.383(3) . ?
C2 H2A 0.9300 . ?
C3 C4 1.384(3) . ?
C4 C5 1.394(3) . ?
C4 H4 0.9300 . ?
C5 C6 1.391(3) . ?
C5 C7 1.489(3) . ?
C6 H6 0.9300 . ?
C8 C10 1.379(3) 3_655 ?
C8 C9 1.386(3) . ?
C8 H8 0.9300 . ?
C9 C10 1.375(3) . ?
C10 C8 1.378(3) 3_655 ?
C10 H10 0.9300 . ?

loop_
_geom_hbond_atom_site_label_D
_geom_hbond_atom_site_label_H
_geom_hbond_atom_site_label_A
_geom_hbond_distance_DH
_geom_hbond_distance_HA
_geom_hbond_distance_DA
_geom_hbond_angle_DHA
_geom_hbond_site_symmetry_A
N1 H1A O1 0.86 2.55 3.289(3) 144.1 2_445
O4 H2W O2 0.84 2.15 2.859(2) 142.1 2_556
O4 H1W O3 0.84 2.05 2.877(3) 171.2 1_656
O2 H2 O3 0.82 1.95 2.768(2) 177.5 2_545
O1 H1 O4 0.82 1.88 2.688(2) 169.4 4_465

loop_
_geom_torsion_atom_site_label_1
_geom_torsion_atom_site_label_2
_geom_torsion_atom_site_label_3
_geom_torsion_atom_site_label_4
_geom_torsion
_geom_torsion_site_symmetry_1
_geom_torsion_site_symmetry_2
_geom_torsion_site_symmetry_3
_geom_torsion_site_symmetry_4
_geom_torsion_publ_flag
O1 C1 C2 C3 -179.0(2) . . . . ?
C6 C1 C2 C3 0.8(3) . . . . ?
C1 C2 C3 O2 179.0(2) . . . . ?
C1 C2 C3 C4 -1.2(3) . . . . ?
O2 C3 C4 C5 -179.7(2) . . . . ?
C2 C3 C4 C5 0.5(3) . . . . ?
C3 C4 C5 C6 0.6(3) . . . . ?
C3 C4 C5 C7 -179.5(2) . . . . ?
O1 C1 C6 C5 -179.9(2) . . . . ?
C2 C1 C6 C5 0.3(3) . . . . ?
C4 C5 C6 C1 -1.0(3) . . . . ?
C7 C5 C6 C1 179.1(2) . . . . ?
C9 N1 C7 O3 1.5(4) . . . . ?
C9 N1 C7 C5 -179.3(2) . . . . ?
C6 C5 C7 O3 23.6(3) . . . . ?
C4 C5 C7 O3 -156.3(2) . . . . ?
C6 C5 C7 N1 -155.6(2) . . . . ?
C4 C5 C7 N1 24.5(3) . . . . ?
C10 C8 C9 C10 -0.3(4) 3_655 . . . ?
C10 C8 C9 N1 -176.9(2) 3_655 . . . ?
C7 N1 C9 C10 140.9(2) . . . . ?
C7 N1 C9 C8 -42.4(4) . . . . ?
C8 C9 C10 C8 0.3(4) . . . 3_655 ?
N1 C9 C10 C8 177.1(2) . . . 3_655 ?
